data_1540651
loop_
_publ_author_name
'Nakanishi, So-ichiro'
'Kawamura, Mitsunobu'
'Sunada, Yusuke'
'Nagashima, Hideo'

_publ_section_title
;
 Atom transfer radical polymerization by solvent-stabilized (Me3TACN)FeX2:
 a practical access to reusable iron(ii) catalysts
;
_journal_issue 5
_journal_name_full 'Polym. Chem.'
_journal_page_first 1037
_journal_paper_doi 10.1039/C5PY01762A
_journal_volume 7
_journal_year 2016
_chemical_formula_moiety 'C11 H24 Br2 Fe N4'
_chemical_formula_sum 'C11 H24 Br2 Fe N4'
_chemical_formula_weight 427.99
_space_group_IT_number 33
_symmetry_cell_setting orthorhombic
_symmetry_Int_Tables_number 33
_symmetry_space_group_name_Hall 'P 2c -2n'
_symmetry_space_group_name_H-M 'P n a 21'
_atom_sites_solution_hydrogens geom
_atom_sites_solution_primary direct
_atom_sites_solution_secondary difmap
_audit_update_record
;
2015-10-29 deposited with the CCDC.
2015-12-03 downloaded from the CCDC.
;
_cell_angle_alpha 90.0000
_cell_angle_beta 90.0000
_cell_angle_gamma 90.0000
_cell_formula_units_Z 4
_cell_length_a 16.3535(18)
_cell_length_b 12.5257(13)
_cell_length_c 7.6117(8)
_cell_measurement_reflns_used 4568
_cell_measurement_temperature 113
_cell_measurement_theta_max 30.54
_cell_measurement_theta_min 2.95
_cell_volume 1559.2(3)
_computing_cell_refinement CrystalClear
_computing_data_collection 'CrystalClear (Rigaku Inc., 2008)'
_computing_data_reduction CrystalClear
_computing_molecular_graphics 'CrystalStructure 4.0'
_computing_publication_material 'CrystalStructure 4.0 (Rigaku, 2010)'
_computing_structure_refinement 'SHELXL97 (Sheldrick, 2008)'
_computing_structure_solution 'Il Milione (Burla, et al., 2007)'
_diffrn_ambient_temperature 113
_diffrn_detector_area_resol_mean 14.222
_diffrn_measured_fraction_theta_full 0.996
_diffrn_measured_fraction_theta_max 0.996
_diffrn_measurement_device_type 'Rigaku Saturn724'
_diffrn_measurement_method \w
_diffrn_radiation_type 'Mo K\a'
_diffrn_radiation_wavelength 0.71075
_diffrn_reflns_av_R_equivalents 0.1235
_diffrn_reflns_limit_h_max 21
_diffrn_reflns_limit_h_min -21
_diffrn_reflns_limit_k_max 16
_diffrn_reflns_limit_k_min -10
_diffrn_reflns_limit_l_max 9
_diffrn_reflns_limit_l_min -7
_diffrn_reflns_number 8301
_diffrn_reflns_theta_full 27.49
_diffrn_reflns_theta_max 27.48
_diffrn_standards_number 0
_exptl_absorpt_coefficient_mu 6.097
_exptl_absorpt_correction_T_max 0.543
_exptl_absorpt_correction_T_min 0.372
_exptl_absorpt_correction_type multi-scan
_exptl_absorpt_process_details 'REQAB (Rigaku, 1998)'
_exptl_crystal_colour pink-red
_exptl_crystal_density_diffrn 1.823
_exptl_crystal_density_method 'not measured'
_exptl_crystal_description block
_exptl_crystal_F_000 856.00
_exptl_crystal_size_max 0.200
_exptl_crystal_size_mid 0.200
_exptl_crystal_size_min 0.100
_refine_diff_density_max 1.300
_refine_diff_density_min -2.140
_refine_ls_abs_structure_details 'Flack, H. D. (1983), Acta Cryst. A39, 876-881.  894 Friedel Pairs'
_refine_ls_abs_structure_Flack 0.01(3)
_refine_ls_extinction_method none
_refine_ls_goodness_of_fit_ref 0.886
_refine_ls_hydrogen_treatment constr
_refine_ls_number_parameters 163
_refine_ls_number_reflns 2810
_refine_ls_number_restraints 1
_refine_ls_R_factor_gt 0.0643
_refine_ls_shift/su_max 0.000
_refine_ls_structure_factor_coef Fsqd
_refine_ls_weighting_details 'w = 1/[\s^2^(Fo^2^)+(0.1366P)^2^+9.6946P] where P=(Fo^2^+2Fc^2^)/3'
_refine_ls_weighting_scheme calc
_refine_ls_wR_factor_ref 0.1631
_reflns_number_gt 2712
_reflns_number_total 2810
_reflns_threshold_expression F^2^>2.0\s(F^2^)
_cod_data_source_file c5py01762a2.cif
_cod_data_source_block n0fp46-crystal-2
_cod_depositor_comments 'Adding full bibliography for 1540650--1540652.cif.'
_cod_database_code 1540651

loop_
_symmetry_equiv_pos_site_id
_symmetry_equiv_pos_as_xyz
1 +X,+Y,+Z
2 1/2-X,1/2+Y,1/2+Z
3 1/2+X,1/2-Y,+Z
4 -X,-Y,1/2+Z

loop_
_atom_site_label
_atom_site_type_symbol
_atom_site_fract_x
_atom_site_fract_y
_atom_site_fract_z
_atom_site_U_iso_or_equiv
_atom_site_adp_type
_atom_site_occupancy
_atom_site_symmetry_multiplicity
_atom_site_calc_flag
_atom_site_refinement_flags
Br1 Br 0.95004(5) 0.62272(6) 0.31676(12) 0.0196(3) Uani 1.0 4 d .
Br2 Br 0.89758(5) 0.91545(6) 0.33886(13) 0.0205(3) Uani 1.0 4 d .
Fe1 Fe 0.86807(7) 0.74335(9) 0.51961(17) 0.0142(3) Uani 1.0 4 d .
N1 N 0.7505(4) 0.7114(6) 0.3752(11) 0.0221(17) Uani 1.0 4 d .
N2 N 0.9648(4) 0.7647(6) 0.7268(10) 0.0157(14) Uani 1.0 4 d .
N3 N 0.7991(4) 0.8376(5) 0.7298(10) 0.0157(14) Uani 1.0 4 d .
N4 N 0.8345(5) 0.6129(5) 0.7144(11) 0.0168(15) Uani 1.0 4 d .
C1 C 0.6913(6) 0.6998(7) 0.2972(12) 0.0216(19) Uani 1.0 4 d .
C2 C 0.6159(6) 0.6863(8) 0.1966(15) 0.026(2) Uani 1.0 4 d .
C3 C 0.9375(5) 0.8379(7) 0.8692(12) 0.0175(17) Uani 1.0 4 d .
C4 C 0.8653(5) 0.9051(6) 0.8082(14) 0.0193(18) Uani 1.0 4 d .
C5 C 0.7642(5) 0.7643(7) 0.8628(13) 0.0210(19) Uani 1.0 4 d .
C6 C 0.7563(5) 0.6514(6) 0.7913(12) 0.0187(18) Uani 1.0 4 d .
C7 C 0.8993(5) 0.6036(7) 0.8548(13) 0.0159(16) Uani 1.0 4 d .
C8 C 0.9789(5) 0.6541(7) 0.7924(13) 0.0206(19) Uani 1.0 4 d .
C9 C 1.0420(5) 0.8041(8) 0.6496(13) 0.0209(18) Uani 1.0 4 d .
C10 C 0.7355(6) 0.9074(7) 0.6525(14) 0.0224(18) Uani 1.0 4 d .
C11 C 0.8209(6) 0.5092(7) 0.6315(15) 0.025(2) Uani 1.0 4 d .
H2A H 0.6265 0.6406 0.0946 0.0307 Uiso 1.0 4 calc R
H2B H 0.5964 0.7562 0.1566 0.0307 Uiso 1.0 4 calc R
H2C H 0.5742 0.6530 0.2711 0.0307 Uiso 1.0 4 calc R
H3A H 0.9832 0.8852 0.9035 0.0210 Uiso 1.0 4 calc R
H3B H 0.9214 0.7956 0.9735 0.0210 Uiso 1.0 4 calc R
H4A H 0.8430 0.9453 0.9094 0.0232 Uiso 1.0 4 calc R
H4B H 0.8844 0.9575 0.7198 0.0232 Uiso 1.0 4 calc R
H5A H 0.7097 0.7905 0.8990 0.0253 Uiso 1.0 4 calc R
H5B H 0.7999 0.7636 0.9679 0.0253 Uiso 1.0 4 calc R
H6A H 0.7395 0.6029 0.8873 0.0224 Uiso 1.0 4 calc R
H6B H 0.7132 0.6498 0.7000 0.0224 Uiso 1.0 4 calc R
H7A H 0.9087 0.5274 0.8828 0.0191 Uiso 1.0 4 calc R
H7B H 0.8805 0.6398 0.9631 0.0191 Uiso 1.0 4 calc R
H8A H 1.0185 0.6559 0.8907 0.0247 Uiso 1.0 4 calc R
H8B H 1.0026 0.6101 0.6971 0.0247 Uiso 1.0 4 calc R
H9A H 1.0334 0.8754 0.6001 0.0250 Uiso 1.0 4 calc R
H9B H 1.0598 0.7553 0.5565 0.0250 Uiso 1.0 4 calc R
H9C H 1.0841 0.8076 0.7411 0.0250 Uiso 1.0 4 calc R
H10A H 0.6939 0.8633 0.5947 0.0269 Uiso 1.0 4 calc R
H10B H 0.7606 0.9552 0.5661 0.0269 Uiso 1.0 4 calc R
H10C H 0.7098 0.9498 0.7456 0.0269 Uiso 1.0 4 calc R
H11A H 0.8720 0.4841 0.5786 0.0300 Uiso 1.0 4 calc R
H11B H 0.7790 0.5162 0.5402 0.0300 Uiso 1.0 4 calc R
H11C H 0.8025 0.4578 0.7202 0.0300 Uiso 1.0 4 calc R

loop_
_atom_site_aniso_label
_atom_site_aniso_U_11
_atom_site_aniso_U_22
_atom_site_aniso_U_33
_atom_site_aniso_U_12
_atom_site_aniso_U_13
_atom_site_aniso_U_23
Br1 0.0251(4) 0.0157(4) 0.0178(5) 0.0032(3) 0.0021(4) -0.0024(4)
Br2 0.0270(4) 0.0144(4) 0.0200(5) 0.0019(3) 0.0040(4) 0.0047(4)
Fe1 0.0177(5) 0.0127(5) 0.0122(6) 0.0003(4) 0.0004(5) -0.0000(5)
N1 0.020(3) 0.017(3) 0.029(5) 0.000(3) 0.002(3) -0.000(3)
N2 0.019(3) 0.012(3) 0.016(4) 0.000(3) -0.002(3) -0.002(3)
N3 0.018(3) 0.011(3) 0.018(4) 0.002(3) 0.003(3) -0.001(3)
N4 0.020(3) 0.011(3) 0.020(4) -0.002(3) 0.001(3) 0.003(3)
C1 0.027(4) 0.015(4) 0.023(6) 0.001(3) 0.006(4) 0.003(4)
C2 0.027(4) 0.019(4) 0.031(6) 0.006(4) 0.002(4) -0.002(4)
C3 0.019(4) 0.015(4) 0.018(5) -0.002(3) 0.002(4) -0.001(4)
C4 0.028(4) 0.011(4) 0.019(5) -0.001(3) -0.001(4) -0.007(4)
C5 0.020(4) 0.018(4) 0.025(5) 0.000(3) 0.009(4) 0.000(4)
C6 0.017(3) 0.010(3) 0.029(6) -0.002(3) 0.007(4) 0.003(4)
C7 0.024(4) 0.014(4) 0.010(4) 0.001(3) 0.002(3) 0.008(4)
C8 0.022(4) 0.018(4) 0.021(5) 0.003(3) -0.002(4) 0.011(4)
C9 0.019(4) 0.024(4) 0.019(5) -0.003(3) 0.003(4) -0.000(4)
C10 0.026(4) 0.020(4) 0.021(5) 0.011(4) 0.003(4) -0.000(4)
C11 0.025(4) 0.010(4) 0.040(6) 0.001(4) 0.007(4) -0.005(4)

loop_
_atom_type_symbol
_atom_type_description
_atom_type_scat_dispersion_real
_atom_type_scat_dispersion_imag
_atom_type_scat_source
C C 0.0033 0.0016
;
International Tables for Crystallography
(1992, Vol. C, Tables 4.2.6.8 and 6.1.1.4)
;
H H 0.0000 0.0000
;
International Tables for Crystallography
(1992, Vol. C, Table 6.1.1.4)
;
N N 0.0061 0.0033
;
International Tables for Crystallography
(1992, Vol. C, Tables 4.2.6.8 and 6.1.1.4)
;
Fe Fe 0.3463 0.8444
;
International Tables for Crystallography
(1992, Vol. C, Tables 4.2.6.8 and 6.1.1.4)
;
Br Br -0.2901 2.4595
;
International Tables for Crystallography
(1992, Vol. C, Tables 4.2.6.8 and 6.1.1.4)
;

loop_
_geom_angle_atom_site_label_1
_geom_angle_atom_site_label_2
_geom_angle_atom_site_label_3
_geom_angle
_geom_angle_publ_flag
Br1 Fe1 Br2 94.21(5) yes
Br1 Fe1 N1 92.8(2) yes
Br1 Fe1 N2 97.23(19) yes
Br1 Fe1 N3 172.80(18) yes
Br1 Fe1 N4 95.52(19) yes
Br2 Fe1 N1 92.7(2) yes
Br2 Fe1 N2 98.15(18) yes
Br2 Fe1 N3 91.93(17) yes
Br2 Fe1 N4 170.0(2) yes
N1 Fe1 N2 164.6(3) yes
N1 Fe1 N3 90.7(3) yes
N1 Fe1 N4 89.1(3) yes
N2 Fe1 N3 78.2(3) yes
N2 Fe1 N4 78.3(3) yes
N3 Fe1 N4 78.2(3) yes
Fe1 N1 C1 176.6(7) yes
Fe1 N2 C3 111.9(5) yes
Fe1 N2 C8 103.5(5) yes
Fe1 N2 C9 111.2(6) yes
C3 N2 C8 112.0(7) yes
C3 N2 C9 109.9(7) yes
C8 N2 C9 108.1(7) yes
Fe1 N3 C4 102.3(5) yes
Fe1 N3 C5 110.4(5) yes
Fe1 N3 C10 111.9(6) yes
C4 N3 C5 110.9(7) yes
C4 N3 C10 109.5(6) yes
C5 N3 C10 111.6(7) yes
Fe1 N4 C6 103.3(5) yes
Fe1 N4 C7 110.3(5) yes
Fe1 N4 C11 113.2(7) yes
C6 N4 C7 110.5(7) yes
C6 N4 C11 109.1(7) yes
C7 N4 C11 110.1(7) yes
N1 C1 C2 179.3(9) yes
N2 C3 C4 110.6(7) yes
N3 C4 C3 111.7(6) yes
N3 C5 C6 111.4(8) yes
N4 C6 C5 111.7(7) yes
N4 C7 C8 110.3(8) yes
N2 C8 C7 111.0(7) yes
C1 C2 H2A 109.477 no
C1 C2 H2B 109.468 no
C1 C2 H2C 109.476 no
H2A C2 H2B 109.470 no
H2A C2 H2C 109.467 no
H2B C2 H2C 109.470 no
N2 C3 H3A 109.546 no
N2 C3 H3B 109.532 no
C4 C3 H3A 109.542 no
C4 C3 H3B 109.531 no
H3A C3 H3B 108.098 no
N3 C4 H4A 109.287 no
N3 C4 H4B 109.283 no
C3 C4 H4A 109.281 no
C3 C4 H4B 109.273 no
H4A C4 H4B 107.937 no
N3 C5 H5A 109.352 no
N3 C5 H5B 109.350 no
C6 C5 H5A 109.348 no
C6 C5 H5B 109.348 no
H5A C5 H5B 107.979 no
N4 C6 H6A 109.285 no
N4 C6 H6B 109.284 no
C5 C6 H6A 109.288 no
C5 C6 H6B 109.290 no
H6A C6 H6B 107.944 no
N4 C7 H7A 109.598 no
N4 C7 H7B 109.595 no
C8 C7 H7A 109.586 no
C8 C7 H7B 109.591 no
H7A C7 H7B 108.128 no
N2 C8 H8A 109.433 no
N2 C8 H8B 109.435 no
C7 C8 H8A 109.436 no
C7 C8 H8B 109.436 no
H8A C8 H8B 108.025 no
N2 C9 H9A 109.477 no
N2 C9 H9B 109.471 no
N2 C9 H9C 109.470 no
H9A C9 H9B 109.470 no
H9A C9 H9C 109.469 no
H9B C9 H9C 109.471 no
N3 C10 H10A 109.467 no
N3 C10 H10B 109.475 no
N3 C10 H10C 109.466 no
H10A C10 H10B 109.468 no
H10A C10 H10C 109.475 no
H10B C10 H10C 109.475 no
N4 C11 H11A 109.476 no
N4 C11 H11B 109.474 no
N4 C11 H11C 109.476 no
H11A C11 H11B 109.468 no
H11A C11 H11C 109.468 no
H11B C11 H11C 109.466 no

loop_
_geom_bond_atom_site_label_1
_geom_bond_atom_site_label_2
_geom_bond_distance
_geom_bond_publ_flag
Br1 Fe1 2.5424(15) yes
Br2 Fe1 2.6024(15) yes
Fe1 N1 2.251(8) yes
Fe1 N2 2.250(8) yes
Fe1 N3 2.287(7) yes
Fe1 N4 2.274(8) yes
N1 C1 1.145(12) yes
N2 C3 1.488(11) yes
N2 C8 1.491(11) yes
N2 C9 1.478(11) yes
N3 C4 1.498(11) yes
N3 C5 1.480(12) yes
N3 C10 1.480(12) yes
N4 C6 1.487(11) yes
N4 C7 1.510(12) yes
N4 C11 1.461(11) yes
C1 C2 1.462(13) yes
C3 C4 1.522(12) yes
C5 C6 1.521(12) yes
C7 C8 1.522(12) yes
C2 H2A 0.980 no
C2 H2B 0.980 no
C2 H2C 0.980 no
C3 H3A 0.990 no
C3 H3B 0.990 no
C4 H4A 0.990 no
C4 H4B 0.990 no
C5 H5A 0.990 no
C5 H5B 0.990 no
C6 H6A 0.990 no
C6 H6B 0.990 no
C7 H7A 0.990 no
C7 H7B 0.990 no
C8 H8A 0.990 no
C8 H8B 0.990 no
C9 H9A 0.980 no
C9 H9B 0.980 no
C9 H9C 0.980 no
C10 H10A 0.980 no
C10 H10B 0.980 no
C10 H10C 0.980 no
C11 H11A 0.980 no
C11 H11B 0.980 no
C11 H11C 0.980 no

loop_
_geom_contact_atom_site_label_1
_geom_contact_atom_site_label_2
_geom_contact_distance
_geom_contact_publ_flag
_geom_contact_site_symmetry_2
Br1 C11 3.496(10) no .
Br2 C10 3.569(10) no .
N1 C6 3.256(13) no .
N1 C10 3.247(12) no .
N1 C11 3.399(12) no .
N2 C5 3.439(11) no .
N3 C7 3.491(11) no .
N4 C3 3.488(11) no .
C3 C5 2.980(12) no .
C3 C7 3.002(12) no .
C4 C9 3.378(12) no .
C5 C7 2.990(12) no .
C6 C10 3.393(12) no .
C8 C11 3.386(12) no .
Br1 H8B 3.0241 no .
Br1 H9B 3.0516 no .
Br1 H11A 2.9353 no .
Br1 H11B 3.5344 no .
Br2 H4B 2.9547 no .
Br2 H9A 3.0230 no .
Br2 H10B 2.8737 no .
Fe1 H4B 3.0961 no .
Fe1 H5B 3.5989 no .
Fe1 H6B 3.1100 no .
Fe1 H8B 3.0744 no .
Fe1 H9A 3.2283 no .
Fe1 H9B 3.1522 no .
Fe1 H10A 3.2699 no .
Fe1 H10B 3.2026 no .
Fe1 H11A 3.2793 no .
Fe1 H11B 3.1998 no .
N1 H2A 3.0758 no .
N1 H2B 3.0709 no .
N1 H2C 3.0781 no .
N1 H6B 2.6606 no .
N1 H10A 2.6951 no .
N1 H10B 3.3859 no .
N1 H11B 2.7883 no .
N2 H4A 3.3188 no .
N2 H4B 2.7496 no .
N2 H5B 3.2617 no .
N2 H7A 3.3295 no .
N2 H7B 2.7531 no .
N3 H3A 3.3427 no .
N3 H3B 2.7782 no .
N3 H6A 3.3217 no .
N3 H6B 2.7492 no .
N3 H7B 3.3261 no .
N4 H3B 3.3381 no .
N4 H5A 3.3308 no .
N4 H5B 2.7586 no .
N4 H8A 3.3376 no .
N4 H8B 2.7522 no .
C1 H6B 3.1501 no .
C1 H10A 3.0534 no .
C1 H11B 3.2818 no .
C3 H5B 2.5483 no .
C3 H7B 2.7444 no .
C3 H8A 2.6411 no .
C3 H8B 3.3150 no .
C3 H9A 2.6222 no .
C3 H9B 3.2769 no .
C3 H9C 2.6166 no .
C4 H5A 3.0029 no .
C4 H5B 2.4007 no .
C4 H7B 3.5344 no .
C4 H9A 3.1938 no .
C4 H10A 3.2822 no .
C4 H10B 2.5929 no .
C4 H10C 2.6470 no .
C5 H3B 2.7328 no .
C5 H4A 2.6318 no .
C5 H4B 3.3011 no .
C5 H7B 2.5747 no .
C5 H10A 2.6501 no .
C5 H10B 3.2893 no .
C5 H10C 2.6424 no .
C6 H3B 3.5316 no .
C6 H7A 3.0183 no .
C6 H7B 2.4198 no .
C6 H10A 3.2132 no .
C6 H11A 3.2549 no .
C6 H11B 2.5803 no .
C6 H11C 2.5971 no .
C7 H3B 2.5938 no .
C7 H5B 2.7213 no .
C7 H6A 2.6257 no .
C7 H6B 3.3150 no .
C7 H11A 2.6192 no .
C7 H11B 3.2868 no .
C7 H11C 2.6250 no .
C8 H3A 3.0172 no .
C8 H3B 2.4340 no .
C8 H5B 3.4978 no .
C8 H9A 3.2595 no .
C8 H9B 2.5662 no .
C8 H9C 2.6110 no .
C8 H11A 3.1990 no .
C9 H3A 2.3857 no .
C9 H3B 3.1595 no .
C9 H4B 3.2595 no .
C9 H8A 2.6384 no .
C9 H8B 2.5398 no .
C10 H4A 2.6723 no .
C10 H4B 2.5658 no .
C10 H5A 2.4163 no .
C10 H5B 3.1800 no .
C10 H6B 3.2667 no .
C11 H6A 2.6344 no .
C11 H6B 2.5450 no .
C11 H7A 2.4022 no .
C11 H7B 3.1614 no .
C11 H8B 3.2672 no .
H3A H4A 2.4141 no .
H3A H4B 2.3213 no .
H3A H5B 3.3989 no .
H3A H7B 3.5323 no .
H3A H8A 2.9314 no .
H3A H9A 2.4535 no .
H3A H9B 3.3456 no .
H3A H9C 2.2795 no .
H3B H4A 2.3238 no .
H3B H4B 2.8651 no .
H3B H5A 3.5091 no .
H3B H5B 2.0274 no .
H3B H7A 3.4355 no .
H3B H7B 2.0636 no .
H3B H8A 2.4451 no .
H3B H8B 3.4040 no .
H3B H9A 3.5260 no .
H3B H9C 3.1997 no .
H4A H5A 2.9191 no .
H4A H5B 2.4240 no .
H4A H10A 3.5691 no .
H4A H10B 2.9427 no .
H4A H10C 2.5101 no .
H4B H5B 3.3721 no .
H4B H9A 2.7971 no .
H4B H10A 3.4635 no .
H4B H10B 2.3378 no .
H4B H10C 2.8627 no .
H5A H6A 2.4027 no .
H5A H6B 2.3247 no .
H5A H7B 3.4069 no .
H5A H10A 2.5023 no .
H5A H10B 3.3715 no .
H5A H10C 2.3109 no .
H5B H6A 2.3253 no .
H5B H6B 2.8636 no .
H5B H7A 3.5136 no .
H5B H7B 2.0358 no .
H5B H10A 3.5540 no .
H5B H10C 3.2352 no .
H6A H7A 2.9247 no .
H6A H7B 2.4215 no .
H6A H11A 3.5262 no .
H6A H11B 2.9290 no .
H6A H11C 2.4461 no .
H6B H7B 3.3927 no .
H6B H10A 2.8094 no .
H6B H11A 3.4514 no .
H6B H11B 2.3324 no .
H6B H11C 2.8185 no .
H7A H8A 2.4114 no .
H7A H8B 2.3297 no .
H7A H11A 2.4524 no .
H7A H11B 3.3642 no .
H7A H11C 2.3035 no .
H7B H8A 2.3313 no .
H7B H8B 2.8679 no .
H7B H11A 3.5199 no .
H7B H11C 3.2002 no .
H8A H9A 3.5373 no .
H8A H9B 2.9118 no .
H8A H9C 2.4623 no .
H8B H9A 3.4414 no .
H8B H9B 2.3086 no .
H8B H9C 2.8305 no .
H8B H11A 2.8045 no .
Br1 H2B 3.0849 no 3_565
Br1 H2C 3.4829 no 3_565
Br1 H3B 3.4254 no 1_554
Br1 H7A 3.5770 no 1_554
Br1 H7A 3.0203 no 4_764
Br1 H7B 2.9304 no 1_554
Br1 H8A 3.4560 no 1_554
Br1 H8A 3.5722 no 4_764
Br1 H8B 3.1518 no 4_764
Br1 H10C 3.4383 no 2_644
Br2 H2A 3.4492 no 2_655
Br2 H2C 3.0565 no 3_565
Br2 H3A 3.2052 no 4_774
Br2 H3B 3.1845 no 1_554
Br2 H4A 3.4090 no 1_554
Br2 H6A 3.2668 no 2_654
Br2 H9A 3.3820 no 4_774
Br2 H9C 3.5602 no 4_774
Br2 H11C 3.4363 no 2_654
N1 H5B 3.2699 no 1_554
N1 H9B 3.4344 no 3_465
N1 H10C 3.4836 no 2_644
N1 H11C 3.4156 no 2_654
N3 H11B 3.4950 no 2_655
C1 H4A 3.3476 no 2_644
C1 H4B 3.3308 no 2_644
C1 H5A 3.2508 no 1_554
C1 H5B 3.1737 no 1_554
C1 H6A 3.4391 no 1_554
C1 H9A 3.5882 no 3_465
C1 H9B 2.9723 no 3_465
C1 H10C 3.5464 no 2_644
C1 H11C 3.2853 no 2_654
C2 H3A 3.2378 no 3_464
C2 H4A 3.4909 no 2_644
C2 H4B 2.8717 no 2_644
C2 H5A 3.0313 no 1_554
C2 H6A 3.2741 no 1_554
C2 H8A 3.4447 no 3_464
C2 H9A 3.4429 no 3_465
C2 H9B 2.9801 no 3_465
C2 H9C 3.5066 no 3_464
C3 H2A 3.5449 no 3_566
C3 H2B 3.5952 no 3_566
C4 H2A 3.3709 no 2_655
C4 H2C 3.2714 no 2_655
C4 H11B 3.2600 no 2_655
C5 H2A 3.2543 no 1_556
C5 H2B 3.5418 no 1_556
C5 H9C 3.2163 no 3_465
C5 H11B 3.5040 no 2_655
C6 H2A 3.1397 no 1_556
C6 H9C 2.8874 no 3_465
C6 H10B 3.2392 no 2_645
C7 H10B 3.5895 no 2_645
C8 H2B 3.5559 no 3_566
C9 H2C 2.9776 no 3_565
C9 H5A 3.5386 no 3_565
C9 H6B 2.8834 no 3_565
C9 H10A 3.2775 no 3_565
C10 H6A 3.1996 no 2_654
C10 H7A 3.4698 no 2_654
C10 H9B 3.5971 no 3_465
C10 H11B 3.2589 no 2_655
C10 H11C 3.4082 no 2_654
C11 H2B 3.4508 no 2_645
C11 H4A 3.2689 no 2_644
C11 H5A 3.2993 no 2_644
C11 H10C 3.0716 no 2_644
H2A Br2 3.4492 no 2_644
H2A C3 3.5449 no 3_464
H2A C4 3.3709 no 2_644
H2A C5 3.2543 no 1_554
H2A C6 3.1397 no 1_554
H2A H3A 2.7761 no 3_464
H2A H3B 3.5690 no 3_464
H2A H4A 3.4603 no 2_644
H2A H4B 2.4903 no 2_644
H2A H5A 2.7560 no 1_554
H2A H5B 3.3684 no 1_554
H2A H6A 2.4755 no 1_554
H2A H6B 3.3234 no 1_554
H2A H8A 3.4680 no 3_464
H2A H9C 2.8532 no 3_464
H2A H10B 2.9746 no 2_644
H2B Br1 3.0849 no 3_465
H2B C3 3.5952 no 3_464
H2B C5 3.5418 no 1_554
H2B C8 3.5559 no 3_464
H2B C11 3.4508 no 2_654
H2B H3A 3.2052 no 3_464
H2B H3B 3.2487 no 3_464
H2B H5A 2.7314 no 1_554
H2B H8A 2.6333 no 3_464
H2B H9B 3.1056 no 3_465
H2B H9C 3.2684 no 3_464
H2B H11A 2.9606 no 2_654
H2B H11C 3.0564 no 2_654
H2C Br1 3.4829 no 3_465
H2C Br2 3.0565 no 3_465
H2C C4 3.2714 no 2_644
H2C C9 2.9776 no 3_465
H2C H3A 3.2046 no 3_464
H2C H3B 3.4333 no 3_464
H2C H4A 3.1163 no 2_644
H2C H4B 2.5715 no 2_644
H2C H9A 2.6162 no 3_465
H2C H9B 2.4683 no 3_465
H3A Br2 3.2052 no 4_775
H3A C2 3.2378 no 3_566
H3A H2A 2.7761 no 3_566
H3A H2B 3.2052 no 3_566
H3A H2C 3.2046 no 3_566
H3A H9A 3.3618 no 4_775
H3B Br1 3.4254 no 1_556
H3B Br2 3.1845 no 1_556
H3B H2A 3.5690 no 3_566
H3B H2B 3.2487 no 3_566
H3B H2C 3.4333 no 3_566
H4A Br2 3.4090 no 1_556
H4A C1 3.3476 no 2_655
H4A C2 3.4909 no 2_655
H4A C11 3.2689 no 2_655
H4A H2A 3.4603 no 2_655
H4A H2C 3.1163 no 2_655
H4A H6B 3.5068 no 2_655
H4A H9A 3.3514 no 4_775
H4A H11B 2.4006 no 2_655
H4A H11C 3.3597 no 2_655
H4B C1 3.3308 no 2_655
H4B C2 2.8717 no 2_655
H4B H2A 2.4903 no 2_655
H4B H2C 2.5715 no 2_655
H5A C1 3.2508 no 1_556
H5A C2 3.0313 no 1_556
H5A C9 3.5386 no 3_465
H5A C11 3.2993 no 2_655
H5A H2A 2.7560 no 1_556
H5A H2B 2.7314 no 1_556
H5A H8A 3.1986 no 3_465
H5A H9C 2.6778 no 3_465
H5A H11A 3.0871 no 2_655
H5A H11B 3.0296 no 2_655
H5A H11C 3.2259 no 2_655
H5B N1 3.2699 no 1_556
H5B C1 3.1737 no 1_556
H5B H2A 3.3684 no 1_556
H5B H11B 3.4607 no 2_655
H5B H11C 3.5225 no 2_655
H6A Br2 3.2668 no 2_645
H6A C1 3.4391 no 1_556
H6A C2 3.2741 no 1_556
H6A C10 3.1996 no 2_645
H6A H2A 2.4755 no 1_556
H6A H9C 2.9918 no 3_465
H6A H10A 3.5607 no 2_645
H6A H10B 2.2961 no 2_645
H6A H10C 3.4353 no 2_645
H6B C9 2.8834 no 3_465
H6B H2A 3.3234 no 1_556
H6B H4A 3.5068 no 2_644
H6B H9A 3.0536 no 3_465
H6B H9B 2.9825 no 3_465
H6B H9C 2.1990 no 3_465
H7A Br1 3.5770 no 1_556
H7A Br1 3.0203 no 4_765
H7A C10 3.4698 no 2_645
H7A H8B 3.2853 no 4_765
H7A H10A 3.1057 no 2_645
H7A H10B 3.2302 no 2_645
H7A H10C 3.5120 no 2_645
H7B Br1 2.9304 no 1_556
H7B H10B 3.3597 no 2_645
H7B H10C 3.5321 no 2_645
H8A Br1 3.4560 no 1_556
H8A Br1 3.5722 no 4_765
H8A C2 3.4447 no 3_566
H8A H2A 3.4680 no 3_566
H8A H2B 2.6333 no 3_566
H8A H5A 3.1986 no 3_565
H8A H10C 3.5728 no 3_565
H8A H11A 2.8854 no 4_765
H8B Br1 3.1518 no 4_765
H8B H7A 3.2853 no 4_764
H8B H10A 3.2419 no 3_565
H8B H10C 3.4906 no 3_565
H9A Br2 3.3820 no 4_775
H9A C1 3.5882 no 3_565
H9A C2 3.4429 no 3_565
H9A H2C 2.6162 no 3_565
H9A H3A 3.3618 no 4_774
H9A H4A 3.3514 no 4_774
H9A H6B 3.0536 no 3_565
H9B N1 3.4344 no 3_565
H9B C1 2.9723 no 3_565
H9B C2 2.9801 no 3_565
H9B C10 3.5971 no 3_565
H9B H2B 3.1056 no 3_565
H9B H2C 2.4683 no 3_565
H9B H6B 2.9825 no 3_565
H9B H10A 2.6650 no 3_565
H9C Br2 3.5602 no 4_775
H9C C2 3.5066 no 3_566
H9C C5 3.2163 no 3_565
H9C C6 2.8874 no 3_565
H9C H2A 2.8532 no 3_566
H9C H2B 3.2684 no 3_566
H9C H5A 2.6778 no 3_565
H9C H6A 2.9918 no 3_565
H9C H6B 2.1990 no 3_565
H9C H10A 3.0084 no 3_565
H10A C9 3.2775 no 3_465
H10A H6A 3.5607 no 2_654
H10A H7A 3.1057 no 2_654
H10A H8B 3.2419 no 3_465
H10A H9B 2.6650 no 3_465
H10A H9C 3.0084 no 3_465
H10A H11C 3.0868 no 2_654
H10B C6 3.2392 no 2_654
H10B C7 3.5895 no 2_654
H10B H2A 2.9746 no 2_655
H10B H6A 2.2961 no 2_654
H10B H7A 3.2302 no 2_654
H10B H7B 3.3597 no 2_654
H10B H11C 2.8286 no 2_654
H10C Br1 3.4383 no 2_655
H10C N1 3.4836 no 2_655
H10C C1 3.5464 no 2_655
H10C C11 3.0716 no 2_655
H10C H6A 3.4353 no 2_654
H10C H7A 3.5120 no 2_654
H10C H7B 3.5321 no 2_654
H10C H8A 3.5728 no 3_465
H10C H8B 3.4906 no 3_465
H10C H11A 2.8984 no 2_655
H10C H11B 2.3982 no 2_655
H11A H2B 2.9606 no 2_645
H11A H5A 3.0871 no 2_644
H11A H8A 2.8854 no 4_764
H11A H10C 2.8984 no 2_644
H11B N3 3.4950 no 2_644
H11B C4 3.2600 no 2_644
H11B C5 3.5040 no 2_644
H11B C10 3.2589 no 2_644
H11B H4A 2.4006 no 2_644
H11B H5A 3.0296 no 2_644
H11B H5B 3.4607 no 2_644
H11B H10C 2.3982 no 2_644
H11C Br2 3.4363 no 2_645
H11C N1 3.4156 no 2_645
H11C C1 3.2853 no 2_645
H11C C10 3.4082 no 2_645
H11C H2B 3.0564 no 2_645
H11C H4A 3.3597 no 2_644
H11C H5A 3.2259 no 2_644
H11C H5B 3.5225 no 2_644
H11C H10A 3.0868 no 2_645
H11C H10B 2.8286 no 2_645

loop_
_geom_torsion_atom_site_label_1
_geom_torsion_atom_site_label_2
_geom_torsion_atom_site_label_3
_geom_torsion_atom_site_label_4
_geom_torsion
_geom_torsion_publ_flag
Br1 Fe1 N2 C3 177.7(4) no
Br1 Fe1 N2 C8 -61.5(4) no
Br1 Fe1 N2 C9 54.3(4) no
Br1 Fe1 N4 C6 -153.0(4) no
Br1 Fe1 N4 C7 88.8(4) no
Br1 Fe1 N4 C11 -35.1(4) no
Br2 Fe1 N2 C3 82.3(4) no
Br2 Fe1 N2 C8 -156.9(3) no
Br2 Fe1 N2 C9 -41.0(4) no
Br2 Fe1 N3 C4 -65.9(3) no
Br2 Fe1 N3 C5 176.0(4) no
Br2 Fe1 N3 C10 51.2(4) no
N1 Fe1 N3 C4 -158.7(4) no
N1 Fe1 N3 C5 83.3(4) no
N1 Fe1 N3 C10 -41.6(4) no
N1 Fe1 N4 C6 -60.3(4) no
N1 Fe1 N4 C7 -178.5(4) no
N1 Fe1 N4 C11 57.6(5) no
N2 Fe1 N3 C4 32.0(4) no
N2 Fe1 N3 C5 -86.0(4) no
N2 Fe1 N3 C10 149.1(4) no
N3 Fe1 N2 C3 -7.9(4) no
N3 Fe1 N2 C8 112.9(4) no
N3 Fe1 N2 C9 -131.3(4) no
N2 Fe1 N4 C6 110.7(4) no
N2 Fe1 N4 C7 -7.5(4) no
N2 Fe1 N4 C11 -131.4(5) no
N4 Fe1 N2 C3 -88.1(4) no
N4 Fe1 N2 C8 32.6(4) no
N4 Fe1 N2 C9 148.5(4) no
N3 Fe1 N4 C6 30.6(4) no
N3 Fe1 N4 C7 -87.6(4) no
N3 Fe1 N4 C11 148.4(5) no
N4 Fe1 N3 C4 112.4(4) no
N4 Fe1 N3 C5 -5.7(4) no
N4 Fe1 N3 C10 -130.5(4) no
Fe1 N2 C3 C4 -18.5(7) no
Fe1 N2 C8 C7 -55.5(7) no
C3 N2 C8 C7 65.3(8) no
C8 N2 C3 C4 -134.1(6) no
C9 N2 C3 C4 105.6(7) no
C9 N2 C8 C7 -173.5(7) no
Fe1 N3 C4 C3 -54.0(7) no
Fe1 N3 C5 C6 -20.9(7) no
C4 N3 C5 C6 -133.5(6) no
C5 N3 C4 C3 63.7(9) no
C10 N3 C4 C3 -172.8(7) no
C10 N3 C5 C6 104.2(7) no
Fe1 N4 C6 C5 -53.3(7) no
Fe1 N4 C7 C8 -19.5(7) no
C6 N4 C7 C8 -133.2(6) no
C7 N4 C6 C5 64.8(8) no
C11 N4 C6 C5 -174.0(7) no
C11 N4 C7 C8 106.2(7) no
N2 C3 C4 N3 50.7(9) no
N3 C5 C6 N4 51.9(9) no
N4 C7 C8 N2 51.8(9) no
